data_4304406
loop_
_publ_author_name
'Sirous Jamali'
'S. Masoud Nabavizadeh'
'Mehdi Rashidi'

_publ_contact_author_address
;Chemistry Department
Persian Gulf University
Bushehr 75169
Iran
;
_publ_contact_author_email sirjamali@pgu.ac.ir
_publ_contact_author_fax +98-771-4541494
_publ_contact_author_name 'Sirous Jamali'
_publ_contact_author_phone +98-771-4222227
_publ_section_title
;
Binuclear Cyclometalated Organoplatinum Complexes Containing
1,1'-Bis(diphenylphosphino)ferrocene as Spacer Ligand: Kinetics and
Mechanism of MeI Oxidative Addition
;
_journal_name_full 'Inorganic Chemistry'
_journal_page_first 5441
_journal_page_last 5452
_journal_paper_doi 10.1021/ic701910d
_journal_volume 47
_journal_year 2008
_chemical_formula_sum 'C46 H39 Fe N P2 Pt'
_chemical_formula_weight 918.65
_chemical_name_systematic
;
 ?
;
_space_group_IT_number 19
_symmetry_cell_setting orthorhombic
_symmetry_space_group_name_Hall 'P 2ac 2ab'
_symmetry_space_group_name_H-M 'P 21 21 21'
_atom_sites_solution_hydrogens geom
_atom_sites_solution_primary direct
_atom_sites_solution_secondary difmap
_audit_creation_method SHELXL-97
_cell_angle_alpha 90.00
_cell_angle_beta 90.00
_cell_angle_gamma 90.00
_cell_formula_units_Z 4
_cell_length_a 10.6124(9)
_cell_length_b 11.7917(13)
_cell_length_c 30.138(3)
_cell_measurement_temperature 293(2)
_cell_volume 3771.4(6)
_computing_cell_refinement 'X-Area 1.31 (Stoe & Cie GmbH, 2005)'
_computing_data_collection 'X-Area 1.31 (Stoe & Cie GmbH, 2005)'
_computing_data_reduction 'X-Area 1.31 (Stoe & Cie GmbH, 2005)'
_computing_molecular_graphics 'ORTEP-3 for Windows (Farrugia, 1997)'
_computing_publication_material 'WinGX (Farrugia, 1999)'
_computing_structure_refinement 'SHELXL-97 (Sheldrick, 1997)'
_computing_structure_solution 'SHELXS-97 (Sheldrick, 1990)'
_diffrn_ambient_temperature 293(2)
_diffrn_detector_area_resol_mean '0.15 mm'
_diffrn_measured_fraction_theta_full 0.977
_diffrn_measured_fraction_theta_max 0.977
_diffrn_measurement_device_type 'STOE IPDS II'
_diffrn_measurement_method 'rotation method'
_diffrn_radiation_monochromator graphite
_diffrn_radiation_source 'fine-focus sealed tube'
_diffrn_radiation_type MoK\a
_diffrn_radiation_wavelength 0.71073
_diffrn_reflns_av_R_equivalents 0.0292
_diffrn_reflns_av_sigmaI/netI 0.0249
_diffrn_reflns_limit_h_max 13
_diffrn_reflns_limit_h_min -11
_diffrn_reflns_limit_k_max 15
_diffrn_reflns_limit_k_min -15
_diffrn_reflns_limit_l_max 34
_diffrn_reflns_limit_l_min -39
_diffrn_reflns_number 20966
_diffrn_reflns_theta_full 28.05
_diffrn_reflns_theta_max 28.05
_diffrn_reflns_theta_min 1.85
_diffrn_standards_number 0
_exptl_absorpt_coefficient_mu 4.209
_exptl_absorpt_correction_T_max 0.810
_exptl_absorpt_correction_T_min 0.674
_exptl_absorpt_correction_type numerical
_exptl_absorpt_process_details 'shape of crystal determined optically'
_exptl_crystal_colour yellow
_exptl_crystal_density_diffrn 1.618
_exptl_crystal_density_method 'not measured'
_exptl_crystal_description Needle
_exptl_crystal_F_000 1824
_exptl_crystal_size_max 0.15
_exptl_crystal_size_mid 0.08
_exptl_crystal_size_min 0.05
_refine_diff_density_max 0.691
_refine_diff_density_min -0.509
_refine_diff_density_rms 0.062
_refine_ls_abs_structure_details 'Flack H D (1983), Acta Cryst. A39, 876-881'
_refine_ls_abs_structure_Flack -0.007(4)
_refine_ls_extinction_method none
_refine_ls_goodness_of_fit_ref 1.114
_refine_ls_hydrogen_treatment mixed
_refine_ls_matrix_type full
_refine_ls_number_parameters 493
_refine_ls_number_reflns 8835
_refine_ls_number_restraints 0
_refine_ls_restrained_S_all 1.114
_refine_ls_R_factor_all 0.0265
_refine_ls_R_factor_gt 0.0231
_refine_ls_shift/su_max 0.040
_refine_ls_shift/su_mean 0.001
_refine_ls_structure_factor_coef Fsqd
_refine_ls_weighting_details 'calc w=1/[\s^2^(Fo^2^)+(0.0151P)^2^+2.3621P] where P=(Fo^2^+2Fc^2^)/3'
_refine_ls_weighting_scheme calc
_refine_ls_wR_factor_gt 0.0442
_refine_ls_wR_factor_ref 0.0452
_reflns_number_gt 8371
_reflns_number_total 8835
_reflns_threshold_expression >2sigma(I)
_cod_data_source_file ic701910d-file001.cif
_cod_data_source_block complex2
_cod_depositor_comments
;
The following automatic conversions were performed:
'_symmetry_cell_setting' value 'Orthorhombic' changed to 'orthorhombic'
according to '/home/saulius/struct/CIF-dictionaries/cif_core.dic'
dictionary named 'cif_core.dic' version 2.4.1 from 2010-06-29.

Automatic conversion script
Id: cif_fix_enum 1527 2010-12-29 10:47:43Z saulius 
;
_cod_original_cell_volume 3771.5(6)
_cod_original_formula_sum 'C46 H39 Fe1 N1 P2 Pt1'
_cod_database_code 4304406

loop_
_symmetry_equiv_pos_as_xyz
'x, y, z'
'-x+1/2, -y, z+1/2'
'x+1/2, -y+1/2, -z'
'-x, y+1/2, -z+1/2'

loop_
_atom_site_label
_atom_site_type_symbol
_atom_site_fract_x
_atom_site_fract_y
_atom_site_fract_z
_atom_site_U_iso_or_equiv
_atom_site_adp_type
_atom_site_occupancy
_atom_site_symmetry_multiplicity
_atom_site_calc_flag
_atom_site_refinement_flags
_atom_site_disorder_assembly
_atom_site_disorder_group
Fe1 Fe 0.48166(5) 0.28774(4) 0.859989(18) 0.03679(11) Uani 1 1 d . . .
C1 C -0.0361(3) 0.4144(3) 0.80303(13) 0.0353(7) Uani 1 1 d . . .
C2 C -0.0328(4) 0.3491(3) 0.76428(13) 0.0434(9) Uani 1 1 d . . .
H2 H 0.0256 0.2906 0.7622 0.052 Uiso 1 1 calc R . .
C3 C -0.1139(4) 0.3686(4) 0.72851(13) 0.0531(10) Uani 1 1 d . . .
H3 H -0.1104 0.3222 0.7036 0.064 Uiso 1 1 calc R . .
C4 C -0.1986(5) 0.4563(4) 0.73029(17) 0.0609(12) Uani 1 1 d . . .
H4 H -0.2507 0.4712 0.7062 0.073 Uiso 1 1 calc R . .
C5 C -0.2064(4) 0.5220(4) 0.76774(17) 0.0549(11) Uani 1 1 d . . .
H5 H -0.2651 0.5804 0.7691 0.066 Uiso 1 1 calc R . .
C6 C -0.1255(4) 0.5014(3) 0.80449(14) 0.0417(9) Uani 1 1 d . . .
C7 C -0.1430(4) 0.5747(3) 0.84412(15) 0.0465(10) Uani 1 1 d . . .
C8 C -0.0400(4) 0.6226(4) 0.86411(15) 0.0549(10) Uani 1 1 d . . .
H8 H 0.0403 0.6128 0.8524 0.066 Uiso 1 1 calc R . .
C9 C -0.0587(6) 0.6859(4) 0.9021(2) 0.0788(17) Uani 1 1 d . . .
H9 H 0.0100 0.7189 0.9163 0.095 Uiso 1 1 calc R . .
C10 C -0.1748(8) 0.7007(5) 0.9189(2) 0.093(2) Uani 1 1 d . . .
H10 H -0.1865 0.7418 0.9448 0.111 Uiso 1 1 calc R . .
C11 C -0.2770(7) 0.6537(5) 0.8969(3) 0.091(2) Uani 1 1 d . . .
H11 H -0.3575 0.6648 0.9083 0.109 Uiso 1 1 calc R . .
C12 C -0.0757(4) 0.3157(3) 0.88697(13) 0.0424(8) Uani 1 1 d . . .
H12A H -0.0529 0.2865 0.9156 0.051 Uiso 1 1 calc R . .
H12B H -0.1140 0.2566 0.8697 0.051 Uiso 1 1 calc R . .
H12C H -0.1342 0.3771 0.8905 0.051 Uiso 1 1 calc R . .
C13 C 0.1809(4) 0.4055(3) 0.96479(12) 0.0382(8) Uani 1 1 d . . .
C14 C 0.2742(5) 0.4174(4) 0.99675(13) 0.0517(11) Uani 1 1 d . . .
H14 H 0.3485 0.3762 0.9944 0.062 Uiso 1 1 calc R . .
C15 C 0.2568(6) 0.4911(5) 1.03247(16) 0.0678(15) Uani 1 1 d . . .
H15 H 0.3210 0.5008 1.0531 0.081 Uiso 1 1 calc R . .
C16 C 0.1470(6) 0.5486(5) 1.03728(18) 0.0728(17) Uani 1 1 d . . .
H16 H 0.1355 0.5957 1.0617 0.087 Uiso 1 1 calc R . .
C17 C 0.0533(6) 0.5378(4) 1.00655(18) 0.0707(15) Uani 1 1 d . . .
H17 H -0.0221 0.5771 1.0101 0.085 Uiso 1 1 calc R . .
C18 C 0.0712(5) 0.4674(4) 0.96972(14) 0.0546(11) Uani 1 1 d . . .
H18 H 0.0085 0.4622 0.9483 0.066 Uiso 1 1 calc R . .
C19 C 0.1631(3) 0.1721(3) 0.93231(13) 0.0373(7) Uani 1 1 d . . .
C20 C 0.1698(5) 0.1375(4) 0.97608(13) 0.0584(12) Uani 1 1 d . . .
H20 H 0.1866 0.1898 0.9984 0.070 Uiso 1 1 calc R . .
C21 C 0.1511(6) 0.0226(4) 0.98646(18) 0.0726(16) Uani 1 1 d . . .
H21 H 0.1556 -0.0014 1.0158 0.087 Uiso 1 1 calc R . .
C22 C 0.1263(6) -0.0538(4) 0.95370(19) 0.0675(15) Uani 1 1 d . . .
H22 H 0.1140 -0.1298 0.9608 0.081 Uiso 1 1 calc R . .
C23 C 0.1195(5) -0.0193(4) 0.91025(18) 0.0610(13) Uani 1 1 d . . .
H23 H 0.1036 -0.0719 0.8879 0.073 Uiso 1 1 calc R . .
C24 C 0.1365(4) 0.0938(3) 0.89978(15) 0.0502(10) Uani 1 1 d . . .
H24 H 0.1298 0.1172 0.8704 0.060 Uiso 1 1 calc R . .
C25 C 0.2229(3) 0.4731(3) 0.75352(11) 0.0339(7) Uani 1 1 d . . .
C26 C 0.2636(5) 0.3990(4) 0.72104(13) 0.0498(10) Uani 1 1 d . . .
H26 H 0.3099 0.3351 0.7289 0.060 Uiso 1 1 calc R . .
C27 C 0.2359(5) 0.4190(4) 0.67654(15) 0.0649(13) Uani 1 1 d . . .
H27 H 0.2654 0.3699 0.6548 0.078 Uiso 1 1 calc R . .
C28 C 0.1652(5) 0.5109(4) 0.66507(14) 0.0618(13) Uani 1 1 d . . .
H28 H 0.1455 0.5238 0.6354 0.074 Uiso 1 1 calc R . .
C29 C 0.1228(4) 0.5848(4) 0.69711(15) 0.0526(11) Uani 1 1 d . . .
H29 H 0.0749 0.6476 0.6891 0.063 Uiso 1 1 calc R . .
C30 C 0.1514(4) 0.5654(3) 0.74119(13) 0.0409(8) Uani 1 1 d . . .
H30 H 0.1220 0.6152 0.7628 0.049 Uiso 1 1 calc R . .
C31 C 0.3155(4) 0.5796(3) 0.83204(13) 0.0337(7) Uani 1 1 d . . .
C32 C 0.3916(4) 0.6470(3) 0.80566(14) 0.0480(10) Uani 1 1 d . . .
H32 H 0.4142 0.6220 0.7775 0.058 Uiso 1 1 calc R . .
C33 C 0.4345(5) 0.7512(4) 0.82068(19) 0.0648(14) Uani 1 1 d . . .
H33 H 0.4846 0.7962 0.8025 0.078 Uiso 1 1 calc R . .
C34 C 0.4029(5) 0.7880(4) 0.86243(18) 0.0662(13) Uani 1 1 d . . .
H34 H 0.4325 0.8575 0.8726 0.079 Uiso 1 1 calc R . .
C35 C 0.3272(5) 0.7217(4) 0.88939(18) 0.0617(13) Uani 1 1 d . . .
H35 H 0.3061 0.7465 0.9177 0.074 Uiso 1 1 calc R . .
C36 C 0.2826(4) 0.6179(4) 0.87401(12) 0.0419(8) Uani 1 1 d . . .
H36 H 0.2306 0.5740 0.8919 0.050 Uiso 1 1 calc R . .
C37 C 0.3751(3) 0.3035(3) 0.91511(11) 0.0356(7) Uani 1 1 d . . .
C38 C 0.4641(4) 0.3949(4) 0.91200(12) 0.0396(8) Uani 1 1 d . . .
H38 H 0.442(4) 0.466(4) 0.9091(16) 0.054(14) Uiso 1 1 d . . .
C39 C 0.5862(5) 0.3482(4) 0.91138(13) 0.0505(10) Uani 1 1 d . . .
H39 H 0.664(5) 0.387(5) 0.9094(17) 0.072(16) Uiso 1 1 d . . .
C40 C 0.5771(5) 0.2303(4) 0.91489(14) 0.0558(11) Uani 1 1 d . . .
H40 H 0.641(5) 0.176(4) 0.9142(17) 0.066(15) Uiso 1 1 d . . .
C41 C 0.4476(4) 0.2023(4) 0.91749(13) 0.0477(10) Uani 1 1 d . . .
H41 H 0.416(4) 0.123(4) 0.9167(14) 0.058(11) Uiso 1 1 d . . .
C42 C 0.3871(3) 0.3509(3) 0.80802(11) 0.0338(7) Uani 1 1 d . . .
C43 C 0.3768(4) 0.2297(3) 0.80877(13) 0.0426(9) Uani 1 1 d . . .
H43 H 0.302(4) 0.191(3) 0.8128(12) 0.023(9) Uiso 1 1 d . . .
C44 C 0.5004(5) 0.1846(4) 0.80588(15) 0.0563(12) Uani 1 1 d . . .
H44 H 0.515(5) 0.107(4) 0.8085(16) 0.061(14) Uiso 1 1 d . . .
C45 C 0.5882(5) 0.2751(4) 0.80276(13) 0.0559(11) Uani 1 1 d . . .
H45 H 0.674(6) 0.262(5) 0.805(2) 0.079(18) Uiso 1 1 d . . .
C46 C 0.5174(3) 0.3773(5) 0.80386(12) 0.0441(8) Uani 1 1 d . . .
H46 H 0.554(5) 0.451(4) 0.8028(16) 0.055(14) Uiso 1 1 d . . .
Pt1 Pt 0.087776(11) 0.375009(10) 0.854039(4) 0.02868(3) Uani 1 1 d . . .
N1 N -0.2623(4) 0.5916(3) 0.8591(2) 0.0743(13) Uani 1 1 d . . .
P1 P 0.20388(9) 0.31699(8) 0.91513(3) 0.03055(18) Uani 1 1 d . . .
P2 P 0.25285(8) 0.44371(7) 0.81238(3) 0.02930(16) Uani 1 1 d . . .

loop_
_atom_site_aniso_label
_atom_site_aniso_U_11
_atom_site_aniso_U_22
_atom_site_aniso_U_33
_atom_site_aniso_U_23
_atom_site_aniso_U_13
_atom_site_aniso_U_12
Fe1 0.0314(2) 0.0486(3) 0.0303(3) 0.0016(2) 0.0005(2) 0.0103(2)
C1 0.0284(15) 0.0362(16) 0.0415(19) 0.0041(14) -0.0051(15) -0.0065(13)
C2 0.044(2) 0.045(2) 0.041(2) 0.0043(15) -0.0042(16) -0.0054(15)
C3 0.061(3) 0.054(2) 0.0441(19) 0.005(2) -0.0162(18) -0.014(2)
C4 0.061(3) 0.061(3) 0.061(3) 0.014(2) -0.024(2) -0.012(2)
C5 0.043(2) 0.055(2) 0.066(3) 0.020(2) -0.016(2) -0.0009(19)
C6 0.0342(19) 0.0406(19) 0.050(2) 0.0085(16) -0.0025(16) -0.0046(14)
C7 0.044(2) 0.0330(16) 0.062(3) 0.0107(17) 0.0042(19) 0.0087(15)
C8 0.051(2) 0.0430(18) 0.071(3) -0.009(2) -0.0086(19) 0.001(2)
C9 0.087(5) 0.061(3) 0.088(4) -0.022(3) -0.020(3) 0.009(3)
C10 0.141(7) 0.066(3) 0.071(4) -0.004(3) 0.021(4) 0.044(4)
C11 0.083(4) 0.076(4) 0.114(5) 0.025(4) 0.046(4) 0.037(3)
C12 0.0313(18) 0.0505(19) 0.0454(19) 0.0034(16) 0.0077(17) -0.0056(17)
C13 0.046(2) 0.0388(19) 0.0295(17) 0.0000(13) 0.0081(16) -0.0083(15)
C14 0.052(3) 0.069(3) 0.034(2) -0.0073(18) 0.0003(18) -0.011(2)
C15 0.076(4) 0.088(4) 0.039(2) -0.017(2) 0.006(2) -0.033(3)
C16 0.103(5) 0.062(3) 0.053(3) -0.025(2) 0.021(3) -0.022(3)
C17 0.079(4) 0.068(3) 0.065(3) -0.027(3) 0.014(3) 0.010(3)
C18 0.062(3) 0.057(2) 0.045(2) -0.0135(18) 0.002(2) 0.008(2)
C19 0.0383(19) 0.0377(16) 0.0360(18) -0.0004(14) 0.0060(15) -0.0033(14)
C20 0.098(4) 0.043(2) 0.0348(19) 0.0041(18) 0.010(2) -0.005(2)
C21 0.122(5) 0.048(2) 0.047(3) 0.011(2) 0.019(3) -0.005(3)
C22 0.095(4) 0.039(2) 0.069(3) 0.004(2) 0.016(3) -0.003(2)
C23 0.073(4) 0.042(2) 0.068(3) -0.008(2) 0.001(2) -0.003(2)
C24 0.061(3) 0.044(2) 0.045(2) -0.0018(16) -0.0035(19) -0.0035(17)
C25 0.0343(18) 0.0408(17) 0.0265(16) 0.0021(13) 0.0031(13) -0.0002(14)
C26 0.061(3) 0.054(3) 0.0342(19) 0.0005(16) -0.0036(18) 0.017(2)
C27 0.078(3) 0.082(3) 0.034(2) -0.012(2) -0.003(2) 0.020(3)
C28 0.081(4) 0.081(3) 0.0230(18) 0.004(2) -0.006(2) 0.005(3)
C29 0.064(3) 0.049(2) 0.045(2) 0.0126(17) -0.011(2) 0.0029(18)
C30 0.051(2) 0.0381(18) 0.0339(18) 0.0033(14) -0.0022(16) 0.0028(16)
C31 0.0293(17) 0.0384(17) 0.0336(18) 0.0012(14) -0.0025(14) 0.0009(14)
C32 0.046(2) 0.053(2) 0.045(2) 0.0037(16) 0.0050(17) -0.0126(17)
C33 0.059(3) 0.056(2) 0.080(3) 0.015(2) -0.003(3) -0.026(2)
C34 0.072(3) 0.048(2) 0.079(4) -0.009(2) -0.010(3) -0.015(2)
C35 0.065(3) 0.058(3) 0.062(3) -0.023(2) -0.002(2) -0.001(2)
C36 0.0412(19) 0.0407(18) 0.0438(18) -0.0042(18) 0.0017(15) -0.0023(19)
C37 0.0328(18) 0.050(2) 0.0240(15) 0.0003(14) -0.0003(13) 0.0032(14)
C38 0.0360(17) 0.051(2) 0.0316(17) -0.0052(16) 0.0008(14) 0.0001(17)
C39 0.0366(18) 0.079(3) 0.0361(18) -0.0015(17) -0.003(2) 0.001(2)
C40 0.044(2) 0.082(3) 0.041(2) 0.014(2) -0.002(2) 0.022(2)
C41 0.051(2) 0.055(2) 0.037(2) 0.0087(17) 0.0011(17) 0.0116(18)
C42 0.0305(17) 0.0429(19) 0.0280(14) -0.0010(12) 0.0006(12) 0.0057(13)
C43 0.048(2) 0.047(2) 0.0327(18) -0.0066(16) -0.0019(16) 0.0074(17)
C44 0.070(3) 0.059(3) 0.040(2) -0.007(2) 0.000(2) 0.028(3)
C45 0.044(2) 0.088(3) 0.0359(19) 0.0009(19) 0.011(2) 0.025(3)
C46 0.0334(18) 0.064(2) 0.0344(17) 0.005(2) 0.0068(14) 0.005(2)
Pt1 0.02558(5) 0.03203(5) 0.02844(5) -0.00033(5) 0.00145(5) -0.00025(5)
N1 0.053(2) 0.063(2) 0.107(4) 0.015(3) 0.019(3) 0.0107(18)
P1 0.0309(4) 0.0355(4) 0.0252(4) 0.0004(3) 0.0019(3) -0.0008(3)
P2 0.0282(4) 0.0349(4) 0.0248(4) 0.0020(3) 0.0013(3) 0.0007(3)

loop_
_atom_type_symbol
_atom_type_description
_atom_type_scat_dispersion_real
_atom_type_scat_dispersion_imag
_atom_type_scat_source
Fe Fe 0.3463 0.8444 'International Tables Vol C Tables 4.2.6.8 and 6.1.1.4'
C C 0.0033 0.0016 'International Tables Vol C Tables 4.2.6.8 and 6.1.1.4'
F F 0.0171 0.0103 'International Tables Vol C Tables 4.2.6.8 and 6.1.1.4'
Pt Pt -1.7033 8.3905 'International Tables Vol C Tables 4.2.6.8 and 6.1.1.4'
O O 0.0106 0.0060 'International Tables Vol C Tables 4.2.6.8 and 6.1.1.4'
N N 0.0061 0.0033 'International Tables Vol C Tables 4.2.6.8 and 6.1.1.4'
P P 0.1023 0.0942 'International Tables Vol C Tables 4.2.6.8 and 6.1.1.4'
H H 0.0000 0.0000 'International Tables Vol C Tables 4.2.6.8 and 6.1.1.4'

loop_
_geom_angle_atom_site_label_1
_geom_angle_atom_site_label_2
_geom_angle_atom_site_label_3
_geom_angle
_geom_angle_site_symmetry_1
_geom_angle_site_symmetry_3
_geom_angle_publ_flag
C42 Fe1 C37 109.17(14) . . ?
C42 Fe1 C38 109.12(15) . . ?
C37 Fe1 C38 41.65(15) . . ?
C42 Fe1 C43 41.69(15) . . ?
C37 Fe1 C43 110.55(16) . . ?
C38 Fe1 C43 138.80(16) . . ?
C42 Fe1 C46 41.33(14) . . ?
C37 Fe1 C46 137.97(16) . . ?
C38 Fe1 C46 109.77(18) . . ?
C43 Fe1 C46 69.06(18) . . ?
C42 Fe1 C39 137.59(16) . . ?
C37 Fe1 C39 69.31(17) . . ?
C38 Fe1 C39 40.63(17) . . ?
C43 Fe1 C39 179.25(17) . . ?
C46 Fe1 C39 110.51(19) . . ?
C42 Fe1 C41 139.45(16) . . ?
C37 Fe1 C41 41.05(15) . . ?
C38 Fe1 C41 68.50(17) . . ?
C43 Fe1 C41 112.60(19) . . ?
C46 Fe1 C41 178.2(2) . . ?
C39 Fe1 C41 67.82(19) . . ?
C42 Fe1 C44 69.28(16) . . ?
C37 Fe1 C44 140.0(2) . . ?
C38 Fe1 C44 177.8(2) . . ?
C43 Fe1 C44 40.83(18) . . ?
C46 Fe1 C44 68.0(2) . . ?
C39 Fe1 C44 139.7(2) . . ?
C41 Fe1 C44 113.7(2) . . ?
C42 Fe1 C40 177.21(17) . . ?
C37 Fe1 C40 69.13(17) . . ?
C38 Fe1 C40 68.12(18) . . ?
C43 Fe1 C40 140.7(2) . . ?
C46 Fe1 C40 138.63(18) . . ?
C39 Fe1 C40 39.97(19) . . ?
C41 Fe1 C40 40.48(19) . . ?
C44 Fe1 C40 113.47(19) . . ?
C42 Fe1 C45 69.43(16) . . ?
C37 Fe1 C45 178.48(17) . . ?
C38 Fe1 C45 137.9(2) . . ?
C43 Fe1 C45 68.9(2) . . ?
C46 Fe1 C45 40.55(17) . . ?
C39 Fe1 C45 111.2(2) . . ?
C41 Fe1 C45 140.44(17) . . ?
C44 Fe1 C45 40.4(2) . . ?
C40 Fe1 C45 112.24(18) . . ?
C2 C1 C6 116.5(3) . . ?
C2 C1 Pt1 118.6(3) . . ?
C6 C1 Pt1 124.8(3) . . ?
C3 C2 C1 122.5(4) . . ?
C3 C2 H2 118.7 . . ?
C1 C2 H2 118.7 . . ?
C4 C3 C2 119.8(4) . . ?
C4 C3 H3 120.1 . . ?
C2 C3 H3 120.1 . . ?
C5 C4 C3 119.8(4) . . ?
C5 C4 H4 120.1 . . ?
C3 C4 H4 120.1 . . ?
C4 C5 C6 120.6(4) . . ?
C4 C5 H5 119.7 . . ?
C6 C5 H5 119.7 . . ?
C1 C6 C5 120.7(4) . . ?
C1 C6 C7 122.4(4) . . ?
C5 C6 C7 116.9(4) . . ?
N1 C7 C8 122.4(4) . . ?
N1 C7 C6 118.0(4) . . ?
C8 C7 C6 119.6(4) . . ?
C7 C8 C9 118.2(5) . . ?
C7 C8 H8 120.9 . . ?
C9 C8 H8 120.9 . . ?
C10 C9 C8 120.9(6) . . ?
C10 C9 H9 119.5 . . ?
C8 C9 H9 119.5 . . ?
C9 C10 C11 119.1(6) . . ?
C9 C10 H10 120.4 . . ?
C11 C10 H10 120.4 . . ?
N1 C11 C10 121.6(5) . . ?
N1 C11 H11 119.2 . . ?
C10 C11 H11 119.2 . . ?
Pt1 C12 H12A 109.5 . . ?
Pt1 C12 H12B 109.5 . . ?
H12A C12 H12B 109.5 . . ?
Pt1 C12 H12C 109.5 . . ?
H12A C12 H12C 109.5 . . ?
H12B C12 H12C 109.5 . . ?
C18 C13 C14 118.2(4) . . ?
C18 C13 P1 119.9(3) . . ?
C14 C13 P1 121.8(3) . . ?
C13 C14 C15 120.3(5) . . ?
C13 C14 H14 119.9 . . ?
C15 C14 H14 119.9 . . ?
C16 C15 C14 120.5(5) . . ?
C16 C15 H15 119.8 . . ?
C14 C15 H15 119.8 . . ?
C15 C16 C17 120.5(5) . . ?
C15 C16 H16 119.8 . . ?
C17 C16 H16 119.8 . . ?
C16 C17 C18 119.6(5) . . ?
C16 C17 H17 120.2 . . ?
C18 C17 H17 120.2 . . ?
C13 C18 C17 120.9(5) . . ?
C13 C18 H18 119.6 . . ?
C17 C18 H18 119.6 . . ?
C24 C19 C20 119.5(4) . . ?
C24 C19 P1 118.1(3) . . ?
C20 C19 P1 122.1(3) . . ?
C19 C20 C21 119.3(4) . . ?
C19 C20 H20 120.3 . . ?
C21 C20 H20 120.3 . . ?
C22 C21 C20 120.3(5) . . ?
C22 C21 H21 119.9 . . ?
C20 C21 H21 119.9 . . ?
C21 C22 C23 120.3(4) . . ?
C21 C22 H22 119.8 . . ?
C23 C22 H22 119.8 . . ?
C22 C23 C24 119.8(4) . . ?
C22 C23 H23 120.1 . . ?
C24 C23 H23 120.1 . . ?
C19 C24 C23 120.8(4) . . ?
C19 C24 H24 119.6 . . ?
C23 C24 H24 119.6 . . ?
C30 C25 C26 118.7(3) . . ?
C30 C25 P2 120.3(3) . . ?
C26 C25 P2 120.8(3) . . ?
C25 C26 C27 120.6(4) . . ?
C25 C26 H26 119.7 . . ?
C27 C26 H26 119.7 . . ?
C28 C27 C26 119.7(4) . . ?
C28 C27 H27 120.2 . . ?
C26 C27 H27 120.2 . . ?
C27 C28 C29 120.3(4) . . ?
C27 C28 H28 119.8 . . ?
C29 C28 H28 119.8 . . ?
C28 C29 C30 119.9(4) . . ?
C28 C29 H29 120.0 . . ?
C30 C29 H29 120.0 . . ?
C25 C30 C29 120.7(4) . . ?
C25 C30 H30 119.7 . . ?
C29 C30 H30 119.7 . . ?
C32 C31 C36 118.9(4) . . ?
C32 C31 P2 121.9(3) . . ?
C36 C31 P2 119.2(3) . . ?
C31 C32 C33 120.9(4) . . ?
C31 C32 H32 119.6 . . ?
C33 C32 H32 119.6 . . ?
C34 C33 C32 119.9(4) . . ?
C34 C33 H33 120.0 . . ?
C32 C33 H33 120.0 . . ?
C33 C34 C35 120.1(4) . . ?
C33 C34 H34 119.9 . . ?
C35 C34 H34 119.9 . . ?
C34 C35 C36 119.9(5) . . ?
C34 C35 H35 120.1 . . ?
C36 C35 H35 120.1 . . ?
C31 C36 C35 120.3(4) . . ?
C31 C36 H36 119.9 . . ?
C35 C36 H36 119.9 . . ?
C41 C37 C38 106.1(3) . . ?
C41 C37 P1 127.7(3) . . ?
C38 C37 P1 126.1(3) . . ?
C41 C37 Fe1 70.2(2) . . ?
C38 C37 Fe1 69.3(2) . . ?
P1 C37 Fe1 124.51(18) . . ?
C39 C38 C37 108.2(4) . . ?
C39 C38 Fe1 70.1(2) . . ?
C37 C38 Fe1 69.0(2) . . ?
C39 C38 H38 128(3) . . ?
C37 C38 H38 123(3) . . ?
Fe1 C38 H38 123(3) . . ?
C40 C39 C38 108.9(4) . . ?
C40 C39 Fe1 70.8(3) . . ?
C38 C39 Fe1 69.2(2) . . ?
C40 C39 H39 123(3) . . ?
C38 C39 H39 128(3) . . ?
Fe1 C39 H39 127(3) . . ?
C39 C40 C41 107.7(4) . . ?
C39 C40 Fe1 69.2(2) . . ?
C41 C40 Fe1 69.1(2) . . ?
C39 C40 H40 129(3) . . ?
C41 C40 H40 123(3) . . ?
Fe1 C40 H40 125(3) . . ?
C40 C41 C37 109.1(4) . . ?
C40 C41 Fe1 70.4(2) . . ?
C37 C41 Fe1 68.8(2) . . ?
C40 C41 H41 123(3) . . ?
C37 C41 H41 127(3) . . ?
Fe1 C41 H41 120(2) . . ?
C46 C42 C43 107.1(3) . . ?
C46 C42 P2 129.9(3) . . ?
C43 C42 P2 123.0(3) . . ?
C46 C42 Fe1 70.3(2) . . ?
C43 C42 Fe1 69.9(2) . . ?
P2 C42 Fe1 124.40(18) . . ?
C44 C43 C42 107.6(4) . . ?
C44 C43 Fe1 70.4(3) . . ?
C42 C43 Fe1 68.5(2) . . ?
C44 C43 H43 128(2) . . ?
C42 C43 H43 124(2) . . ?
Fe1 C43 H43 123(2) . . ?
C43 C44 C45 109.2(4) . . ?
C43 C44 Fe1 68.8(2) . . ?
C45 C44 Fe1 70.7(3) . . ?
C43 C44 H44 121(3) . . ?
C45 C44 H44 130(3) . . ?
Fe1 C44 H44 122(3) . . ?
C44 C45 C46 106.8(4) . . ?
C44 C45 Fe1 68.9(3) . . ?
C46 C45 Fe1 68.3(2) . . ?
C44 C45 H45 121(4) . . ?
C46 C45 H45 131(4) . . ?
Fe1 C45 H45 119(4) . . ?
C45 C46 C42 109.3(4) . . ?
C45 C46 Fe1 71.2(3) . . ?
C42 C46 Fe1 68.4(2) . . ?
C45 C46 H46 124(3) . . ?
C42 C46 H46 127(3) . . ?
Fe1 C46 H46 125(3) . . ?
C1 Pt1 C12 84.39(15) . . ?
C1 Pt1 P2 89.96(10) . . ?
C12 Pt1 P2 174.35(12) . . ?
C1 Pt1 P1 172.24(10) . . ?
C12 Pt1 P1 88.03(11) . . ?
P2 Pt1 P1 97.61(3) . . ?
C7 N1 C11 117.6(5) . . ?
C37 P1 C19 98.83(17) . . ?
C37 P1 C13 100.45(18) . . ?
C19 P1 C13 105.48(16) . . ?
C37 P1 Pt1 123.70(11) . . ?
C19 P1 Pt1 111.91(13) . . ?
C13 P1 Pt1 114.09(13) . . ?
C42 P2 C31 105.56(17) . . ?
C42 P2 C25 100.44(16) . . ?
C31 P2 C25 102.11(17) . . ?
C42 P2 Pt1 115.31(11) . . ?
C31 P2 Pt1 114.03(13) . . ?
C25 P2 Pt1 117.51(12) . . ?

loop_
_geom_bond_atom_site_label_1
_geom_bond_atom_site_label_2
_geom_bond_distance
_geom_bond_site_symmetry_2
_geom_bond_publ_flag
Fe1 C42 2.004(3) . ?
Fe1 C37 2.018(3) . ?
Fe1 C38 2.022(4) . ?
Fe1 C43 2.022(4) . ?
Fe1 C46 2.030(4) . ?
Fe1 C39 2.034(4) . ?
Fe1 C41 2.037(4) . ?
Fe1 C44 2.044(5) . ?
Fe1 C40 2.055(4) . ?
Fe1 C45 2.068(4) . ?
C1 C2 1.399(5) . ?
C1 C6 1.399(5) . ?
C1 Pt1 2.075(4) . ?
C2 C3 1.399(5) . ?
C2 H2 0.9300 . ?
C3 C4 1.371(7) . ?
C3 H3 0.9300 . ?
C4 C5 1.371(7) . ?
C4 H4 0.9300 . ?
C5 C6 1.422(6) . ?
C5 H5 0.9300 . ?
C6 C7 1.485(6) . ?
C7 N1 1.358(6) . ?
C7 C8 1.371(6) . ?
C8 C9 1.381(7) . ?
C8 H8 0.9300 . ?
C9 C10 1.343(9) . ?
C9 H9 0.9300 . ?
C10 C11 1.385(10) . ?
C10 H10 0.9300 . ?
C11 N1 1.364(9) . ?
C11 H11 0.9300 . ?
C12 Pt1 2.117(4) . ?
C12 H12A 0.9600 . ?
C12 H12B 0.9600 . ?
C12 H12C 0.9600 . ?
C13 C18 1.382(6) . ?
C13 C14 1.388(6) . ?
C13 P1 1.841(4) . ?
C14 C15 1.395(6) . ?
C14 H14 0.9300 . ?
C15 C16 1.356(8) . ?
C15 H15 0.9300 . ?
C16 C17 1.365(8) . ?
C16 H16 0.9300 . ?
C17 C18 1.399(6) . ?
C17 H17 0.9300 . ?
C18 H18 0.9300 . ?
C19 C24 1.376(5) . ?
C19 C20 1.383(5) . ?
C19 P1 1.837(4) . ?
C20 C21 1.404(6) . ?
C20 H20 0.9300 . ?
C21 C22 1.362(7) . ?
C21 H21 0.9300 . ?
C22 C23 1.373(7) . ?
C22 H22 0.9300 . ?
C23 C24 1.382(6) . ?
C23 H23 0.9300 . ?
C24 H24 0.9300 . ?
C25 C30 1.379(5) . ?
C25 C26 1.382(5) . ?
C25 P2 1.835(4) . ?
C26 C27 1.393(6) . ?
C26 H26 0.9300 . ?
C27 C28 1.363(7) . ?
C27 H27 0.9300 . ?
C28 C29 1.376(7) . ?
C28 H28 0.9300 . ?
C29 C30 1.381(5) . ?
C29 H29 0.9300 . ?
C30 H30 0.9300 . ?
C31 C32 1.384(5) . ?
C31 C36 1.387(5) . ?
C31 P2 1.833(4) . ?
C32 C33 1.387(6) . ?
C32 H32 0.9300 . ?
C33 C34 1.372(7) . ?
C33 H33 0.9300 . ?
C34 C35 1.385(8) . ?
C34 H34 0.9300 . ?
C35 C36 1.392(6) . ?
C35 H35 0.9300 . ?
C36 H36 0.9300 . ?
C37 C41 1.422(5) . ?
C37 C38 1.436(5) . ?
C37 P1 1.824(4) . ?
C38 C39 1.408(6) . ?
C38 H38 0.88(5) . ?
C39 C40 1.398(7) . ?
C39 H39 0.95(5) . ?
C40 C41 1.416(7) . ?
C40 H40 0.94(5) . ?
C41 H41 0.99(5) . ?
C42 C46 1.423(5) . ?
C42 C43 1.433(5) . ?
C42 P2 1.801(3) . ?
C43 C44 1.419(6) . ?
C43 H43 0.92(4) . ?
C44 C45 1.419(8) . ?
C44 H44 0.93(5) . ?
C45 C46 1.420(6) . ?
C45 H45 0.93(6) . ?
C46 H46 0.95(5) . ?
Pt1 P2 2.3024(9) . ?
Pt1 P1 2.3186(9) . ?

loop_
_geom_torsion_atom_site_label_1
_geom_torsion_atom_site_label_2
_geom_torsion_atom_site_label_3
_geom_torsion_atom_site_label_4
_geom_torsion
_geom_torsion_site_symmetry_1
_geom_torsion_site_symmetry_2
_geom_torsion_site_symmetry_3
_geom_torsion_site_symmetry_4
_geom_torsion_publ_flag
C6 C1 C2 C3 0.0(6) . . . . ?
Pt1 C1 C2 C3 179.1(3) . . . . ?
C1 C2 C3 C4 1.7(6) . . . . ?
C2 C3 C4 C5 -2.3(7) . . . . ?
C3 C4 C5 C6 1.3(7) . . . . ?
C2 C1 C6 C5 -1.0(5) . . . . ?
Pt1 C1 C6 C5 180.0(3) . . . . ?
C2 C1 C6 C7 177.7(3) . . . . ?
Pt1 C1 C6 C7 -1.4(5) . . . . ?
C4 C5 C6 C1 0.4(6) . . . . ?
C4 C5 C6 C7 -178.3(4) . . . . ?
C1 C6 C7 N1 -132.1(4) . . . . ?
C5 C6 C7 N1 46.6(5) . . . . ?
C1 C6 C7 C8 48.2(6) . . . . ?
C5 C6 C7 C8 -133.2(4) . . . . ?
N1 C7 C8 C9 3.2(7) . . . . ?
C6 C7 C8 C9 -177.0(4) . . . . ?
C7 C8 C9 C10 -0.4(9) . . . . ?
C8 C9 C10 C11 -1.6(10) . . . . ?
C9 C10 C11 N1 0.9(10) . . . . ?
C18 C13 C14 C15 -0.6(6) . . . . ?
P1 C13 C14 C15 175.7(4) . . . . ?
C13 C14 C15 C16 2.4(7) . . . . ?
C14 C15 C16 C17 -1.9(9) . . . . ?
C15 C16 C17 C18 -0.4(9) . . . . ?
C14 C13 C18 C17 -1.7(7) . . . . ?
P1 C13 C18 C17 -178.1(4) . . . . ?
C16 C17 C18 C13 2.2(8) . . . . ?
C24 C19 C20 C21 0.9(7) . . . . ?
P1 C19 C20 C21 -173.0(4) . . . . ?
C19 C20 C21 C22 -0.1(9) . . . . ?
C20 C21 C22 C23 0.0(9) . . . . ?
C21 C22 C23 C24 -0.8(9) . . . . ?
C20 C19 C24 C23 -1.6(7) . . . . ?
P1 C19 C24 C23 172.5(4) . . . . ?
C22 C23 C24 C19 1.6(8) . . . . ?
C30 C25 C26 C27 1.9(7) . . . . ?
P2 C25 C26 C27 177.1(4) . . . . ?
C25 C26 C27 C28 -1.7(8) . . . . ?
C26 C27 C28 C29 1.0(9) . . . . ?
C27 C28 C29 C30 -0.3(8) . . . . ?
C26 C25 C30 C29 -1.2(6) . . . . ?
P2 C25 C30 C29 -176.5(3) . . . . ?
C28 C29 C30 C25 0.5(7) . . . . ?
C36 C31 C32 C33 -0.1(6) . . . . ?
P2 C31 C32 C33 177.9(4) . . . . ?
C31 C32 C33 C34 0.9(7) . . . . ?
C32 C33 C34 C35 -0.7(8) . . . . ?
C33 C34 C35 C36 -0.3(8) . . . . ?
C32 C31 C36 C35 -0.9(6) . . . . ?
P2 C31 C36 C35 -178.9(4) . . . . ?
C34 C35 C36 C31 1.1(7) . . . . ?
C42 Fe1 C37 C41 145.7(2) . . . . ?
C38 Fe1 C37 C41 -116.8(3) . . . . ?
C43 Fe1 C37 C41 101.2(3) . . . . ?
C46 Fe1 C37 C41 -177.7(3) . . . . ?
C39 Fe1 C37 C41 -79.6(3) . . . . ?
C44 Fe1 C37 C41 65.4(3) . . . . ?
C40 Fe1 C37 C41 -36.7(3) . . . . ?
C45 Fe1 C37 C41 169(8) . . . . ?
C42 Fe1 C37 C38 -97.5(2) . . . . ?
C43 Fe1 C37 C38 -142.0(2) . . . . ?
C46 Fe1 C37 C38 -60.8(3) . . . . ?
C39 Fe1 C37 C38 37.2(2) . . . . ?
C41 Fe1 C37 C38 116.8(3) . . . . ?
C44 Fe1 C37 C38 -177.8(3) . . . . ?
C40 Fe1 C37 C38 80.1(3) . . . . ?
C45 Fe1 C37 C38 -74(8) . . . . ?
C42 Fe1 C37 P1 22.8(3) . . . . ?
C38 Fe1 C37 P1 120.4(3) . . . . ?
C43 Fe1 C37 P1 -21.6(3) . . . . ?
C46 Fe1 C37 P1 59.5(4) . . . . ?
C39 Fe1 C37 P1 157.6(3) . . . . ?
C41 Fe1 C37 P1 -122.8(4) . . . . ?
C44 Fe1 C37 P1 -57.5(4) . . . . ?
C40 Fe1 C37 P1 -159.5(3) . . . . ?
C45 Fe1 C37 P1 46(8) . . . . ?
C41 C37 C38 C39 1.5(4) . . . . ?
P1 C37 C38 C39 -177.7(3) . . . . ?
Fe1 C37 C38 C39 -59.4(3) . . . . ?
C41 C37 C38 Fe1 60.9(2) . . . . ?
P1 C37 C38 Fe1 -118.3(3) . . . . ?
C42 Fe1 C38 C39 -142.7(3) . . . . ?
C37 Fe1 C38 C39 119.6(3) . . . . ?
C43 Fe1 C38 C39 -179.2(3) . . . . ?
C46 Fe1 C38 C39 -98.8(3) . . . . ?
C41 Fe1 C38 C39 80.6(3) . . . . ?
C44 Fe1 C38 C39 -100(5) . . . . ?
C40 Fe1 C38 C39 36.8(3) . . . . ?
C45 Fe1 C38 C39 -62.6(4) . . . . ?
C42 Fe1 C38 C37 97.7(2) . . . . ?
C43 Fe1 C38 C37 61.1(3) . . . . ?
C46 Fe1 C38 C37 141.6(2) . . . . ?
C39 Fe1 C38 C37 -119.6(3) . . . . ?
C41 Fe1 C38 C37 -39.0(2) . . . . ?
C44 Fe1 C38 C37 140(5) . . . . ?
C40 Fe1 C38 C37 -82.8(3) . . . . ?
C45 Fe1 C38 C37 177.8(2) . . . . ?
C37 C38 C39 C40 -1.2(4) . . . . ?
Fe1 C38 C39 C40 -59.9(3) . . . . ?
C37 C38 C39 Fe1 58.7(2) . . . . ?
C42 Fe1 C39 C40 178.0(3) . . . . ?
C37 Fe1 C39 C40 81.8(3) . . . . ?
C38 Fe1 C39 C40 120.0(4) . . . . ?
C43 Fe1 C39 C40 161(14) . . . . ?
C46 Fe1 C39 C40 -143.2(3) . . . . ?
C41 Fe1 C39 C40 37.6(3) . . . . ?
C44 Fe1 C39 C40 -63.4(4) . . . . ?
C45 Fe1 C39 C40 -99.7(3) . . . . ?
C42 Fe1 C39 C38 58.0(4) . . . . ?
C37 Fe1 C39 C38 -38.1(2) . . . . ?
C43 Fe1 C39 C38 41(15) . . . . ?
C46 Fe1 C39 C38 96.8(3) . . . . ?
C41 Fe1 C39 C38 -82.4(3) . . . . ?
C44 Fe1 C39 C38 176.7(3) . . . . ?
C40 Fe1 C39 C38 -120.0(4) . . . . ?
C45 Fe1 C39 C38 140.3(3) . . . . ?
C38 C39 C40 C41 0.3(5) . . . . ?
Fe1 C39 C40 C41 -58.6(3) . . . . ?
C38 C39 C40 Fe1 58.9(3) . . . . ?
C42 Fe1 C40 C39 -29(4) . . . . ?
C37 Fe1 C40 C39 -82.3(3) . . . . ?
C38 Fe1 C40 C39 -37.4(3) . . . . ?
C43 Fe1 C40 C39 -179.6(3) . . . . ?
C46 Fe1 C40 C39 58.0(4) . . . . ?
C41 Fe1 C40 C39 -119.5(4) . . . . ?
C44 Fe1 C40 C39 140.9(3) . . . . ?
C45 Fe1 C40 C39 97.0(3) . . . . ?
C42 Fe1 C40 C41 90(4) . . . . ?
C37 Fe1 C40 C41 37.2(3) . . . . ?
C38 Fe1 C40 C41 82.1(3) . . . . ?
C43 Fe1 C40 C41 -60.1(4) . . . . ?
C46 Fe1 C40 C41 177.6(3) . . . . ?
C39 Fe1 C40 C41 119.5(4) . . . . ?
C44 Fe1 C40 C41 -99.6(3) . . . . ?
C45 Fe1 C40 C41 -143.5(3) . . . . ?
C39 C40 C41 C37 0.6(5) . . . . ?
Fe1 C40 C41 C37 -58.0(3) . . . . ?
C39 C40 C41 Fe1 58.6(3) . . . . ?
C38 C37 C41 C40 -1.3(4) . . . . ?
P1 C37 C41 C40 177.9(3) . . . . ?
Fe1 C37 C41 C40 59.0(3) . . . . ?
C38 C37 C41 Fe1 -60.3(2) . . . . ?
P1 C37 C41 Fe1 118.9(3) . . . . ?
C42 Fe1 C41 C40 -175.7(3) . . . . ?
C37 Fe1 C41 C40 -120.7(4) . . . . ?
C38 Fe1 C41 C40 -81.1(3) . . . . ?
C43 Fe1 C41 C40 143.5(3) . . . . ?
C46 Fe1 C41 C40 -62(5) . . . . ?
C39 Fe1 C41 C40 -37.1(3) . . . . ?
C44 Fe1 C41 C40 99.0(3) . . . . ?
C45 Fe1 C41 C40 59.8(4) . . . . ?
C42 Fe1 C41 C37 -55.1(3) . . . . ?
C38 Fe1 C41 C37 39.6(2) . . . . ?
C43 Fe1 C41 C37 -95.8(2) . . . . ?
C46 Fe1 C41 C37 59(5) . . . . ?
C39 Fe1 C41 C37 83.5(3) . . . . ?
C44 Fe1 C41 C37 -140.4(3) . . . . ?
C40 Fe1 C41 C37 120.7(4) . . . . ?
C45 Fe1 C41 C37 -179.5(3) . . . . ?
C37 Fe1 C42 C46 142.7(3) . . . . ?
C38 Fe1 C42 C46 98.5(3) . . . . ?
C43 Fe1 C42 C46 -117.6(3) . . . . ?
C39 Fe1 C42 C46 62.7(3) . . . . ?
C41 Fe1 C42 C46 177.5(3) . . . . ?
C44 Fe1 C42 C46 -79.9(3) . . . . ?
C40 Fe1 C42 C46 91(4) . . . . ?
C45 Fe1 C42 C46 -36.6(3) . . . . ?
C37 Fe1 C42 C43 -99.7(2) . . . . ?
C38 Fe1 C42 C43 -143.9(2) . . . . ?
C46 Fe1 C42 C43 117.6(3) . . . . ?
C39 Fe1 C42 C43 -179.7(3) . . . . ?
C41 Fe1 C42 C43 -65.0(3) . . . . ?
C44 Fe1 C42 C43 37.7(3) . . . . ?
C40 Fe1 C42 C43 -152(4) . . . . ?
C45 Fe1 C42 C43 80.9(3) . . . . ?
C37 Fe1 C42 P2 17.2(3) . . . . ?
C38 Fe1 C42 P2 -27.1(3) . . . . ?
C43 Fe1 C42 P2 116.9(3) . . . . ?
C46 Fe1 C42 P2 -125.6(4) . . . . ?
C39 Fe1 C42 P2 -62.8(3) . . . . ?
C41 Fe1 C42 P2 51.9(3) . . . . ?
C44 Fe1 C42 P2 154.5(3) . . . . ?
C40 Fe1 C42 P2 -35(4) . . . . ?
C45 Fe1 C42 P2 -162.2(3) . . . . ?
C46 C42 C43 C44 1.0(4) . . . . ?
P2 C42 C43 C44 -178.4(3) . . . . ?
Fe1 C42 C43 C44 -59.8(3) . . . . ?
C46 C42 C43 Fe1 60.8(2) . . . . ?
P2 C42 C43 Fe1 -118.6(3) . . . . ?
C42 Fe1 C43 C44 119.0(4) . . . . ?
C37 Fe1 C43 C44 -144.9(3) . . . . ?
C38 Fe1 C43 C44 176.7(3) . . . . ?
C46 Fe1 C43 C44 80.2(3) . . . . ?
C39 Fe1 C43 C44 136(14) . . . . ?
C41 Fe1 C43 C44 -100.6(3) . . . . ?
C40 Fe1 C43 C44 -63.0(4) . . . . ?
C45 Fe1 C43 C44 36.7(3) . . . . ?
C37 Fe1 C43 C42 96.1(2) . . . . ?
C38 Fe1 C43 C42 57.7(3) . . . . ?
C46 Fe1 C43 C42 -38.8(2) . . . . ?
C39 Fe1 C43 C42 17(15) . . . . ?
C41 Fe1 C43 C42 140.4(2) . . . . ?
C44 Fe1 C43 C42 -119.0(4) . . . . ?
C40 Fe1 C43 C42 177.9(3) . . . . ?
C45 Fe1 C43 C42 -82.4(2) . . . . ?
C42 C43 C44 C45 -0.7(5) . . . . ?
Fe1 C43 C44 C45 -59.3(3) . . . . ?
C42 C43 C44 Fe1 58.5(3) . . . . ?
C42 Fe1 C44 C43 -38.4(3) . . . . ?
C37 Fe1 C44 C43 57.0(4) . . . . ?
C38 Fe1 C44 C43 -82(5) . . . . ?
C46 Fe1 C44 C43 -82.9(3) . . . . ?
C39 Fe1 C44 C43 -179.2(3) . . . . ?
C41 Fe1 C44 C43 97.7(3) . . . . ?
C40 Fe1 C44 C43 142.1(3) . . . . ?
C45 Fe1 C44 C43 -120.7(4) . . . . ?
C42 Fe1 C44 C45 82.2(3) . . . . ?
C37 Fe1 C44 C45 177.7(3) . . . . ?
C38 Fe1 C44 C45 39(5) . . . . ?
C43 Fe1 C44 C45 120.7(4) . . . . ?
C46 Fe1 C44 C45 37.7(3) . . . . ?
C39 Fe1 C44 C45 -58.5(4) . . . . ?
C41 Fe1 C44 C45 -141.6(3) . . . . ?
C40 Fe1 C44 C45 -97.3(3) . . . . ?
C43 C44 C45 C46 0.1(5) . . . . ?
Fe1 C44 C45 C46 -58.0(3) . . . . ?
C43 C44 C45 Fe1 58.1(3) . . . . ?
C42 Fe1 C45 C44 -81.8(3) . . . . ?
C37 Fe1 C45 C44 -105(8) . . . . ?
C38 Fe1 C45 C44 -177.9(3) . . . . ?
C43 Fe1 C45 C44 -37.1(3) . . . . ?
C46 Fe1 C45 C44 -119.2(4) . . . . ?
C39 Fe1 C45 C44 143.7(3) . . . . ?
C41 Fe1 C45 C44 63.3(4) . . . . ?
C40 Fe1 C45 C44 100.6(3) . . . . ?
C42 Fe1 C45 C46 37.3(3) . . . . ?
C37 Fe1 C45 C46 14(8) . . . . ?
C38 Fe1 C45 C46 -58.8(4) . . . . ?
C43 Fe1 C45 C46 82.1(3) . . . . ?
C39 Fe1 C45 C46 -97.1(3) . . . . ?
C41 Fe1 C45 C46 -177.6(3) . . . . ?
C44 Fe1 C45 C46 119.2(4) . . . . ?
C40 Fe1 C45 C46 -140.3(3) . . . . ?
C44 C45 C46 C42 0.5(4) . . . . ?
Fe1 C45 C46 C42 -57.8(3) . . . . ?
C44 C45 C46 Fe1 58.3(3) . . . . ?
C43 C42 C46 C45 -1.0(4) . . . . ?
P2 C42 C46 C45 178.4(3) . . . . ?
Fe1 C42 C46 C45 59.5(3) . . . . ?
C43 C42 C46 Fe1 -60.5(2) . . . . ?
P2 C42 C46 Fe1 118.9(3) . . . . ?
C42 Fe1 C46 C45 -120.7(4) . . . . ?
C37 Fe1 C46 C45 -179.5(3) . . . . ?
C38 Fe1 C46 C45 142.5(3) . . . . ?
C43 Fe1 C46 C45 -81.6(3) . . . . ?
C39 Fe1 C46 C45 99.1(3) . . . . ?
C41 Fe1 C46 C45 123(5) . . . . ?
C44 Fe1 C46 C45 -37.6(3) . . . . ?
C40 Fe1 C46 C45 63.5(4) . . . . ?
C37 Fe1 C46 C42 -58.7(4) . . . . ?
C38 Fe1 C46 C42 -96.8(2) . . . . ?
C43 Fe1 C46 C42 39.1(2) . . . . ?
C39 Fe1 C46 C42 -140.2(2) . . . . ?
C41 Fe1 C46 C42 -116(5) . . . . ?
C44 Fe1 C46 C42 83.1(3) . . . . ?
C40 Fe1 C46 C42 -175.8(3) . . . . ?
C45 Fe1 C46 C42 120.7(4) . . . . ?
C2 C1 Pt1 C12 -108.5(3) . . . . ?
C6 C1 Pt1 C12 70.5(3) . . . . ?
C2 C1 Pt1 P2 71.4(3) . . . . ?
C6 C1 Pt1 P2 -109.6(3) . . . . ?
C2 C1 Pt1 P1 -95.9(8) . . . . ?
C6 C1 Pt1 P1 83.1(8) . . . . ?
C8 C7 N1 C11 -3.8(7) . . . . ?
C6 C7 N1 C11 176.4(4) . . . . ?
C10 C11 N1 C7 1.7(8) . . . . ?
C41 C37 P1 C19 12.9(4) . . . . ?
C38 C37 P1 C19 -168.1(3) . . . . ?
Fe1 C37 P1 C19 103.6(2) . . . . ?
C41 C37 P1 C13 120.6(3) . . . . ?
C38 C37 P1 C13 -60.4(3) . . . . ?
Fe1 C37 P1 C13 -148.8(2) . . . . ?
C41 C37 P1 Pt1 -111.0(3) . . . . ?
C38 C37 P1 Pt1 68.1(3) . . . . ?
Fe1 C37 P1 Pt1 -20.3(3) . . . . ?
C24 C19 P1 C37 -94.8(3) . . . . ?
C20 C19 P1 C37 79.1(4) . . . . ?
C24 C19 P1 C13 161.6(3) . . . . ?
C20 C19 P1 C13 -24.4(4) . . . . ?
C24 C19 P1 Pt1 37.0(4) . . . . ?
C20 C19 P1 Pt1 -149.0(3) . . . . ?
C18 C13 P1 C37 158.8(3) . . . . ?
C14 C13 P1 C37 -17.5(4) . . . . ?
C18 C13 P1 C19 -98.9(3) . . . . ?
C14 C13 P1 C19 84.8(4) . . . . ?
C18 C13 P1 Pt1 24.3(4) . . . . ?
C14 C13 P1 Pt1 -152.0(3) . . . . ?
C1 Pt1 P1 C37 153.4(8) . . . . ?
C12 Pt1 P1 C37 165.94(19) . . . . ?
P2 Pt1 P1 C37 -13.76(16) . . . . ?
C1 Pt1 P1 C19 35.5(8) . . . . ?
C12 Pt1 P1 C19 48.09(17) . . . . ?
P2 Pt1 P1 C19 -131.60(13) . . . . ?
C1 Pt1 P1 C13 -84.1(8) . . . . ?
C12 Pt1 P1 C13 -71.58(17) . . . . ?
P2 Pt1 P1 C13 108.73(14) . . . . ?
C46 C42 P2 C31 -21.5(4) . . . . ?
C43 C42 P2 C31 157.8(3) . . . . ?
Fe1 C42 P2 C31 70.8(2) . . . . ?
C46 C42 P2 C25 84.3(3) . . . . ?
C43 C42 P2 C25 -96.4(3) . . . . ?
Fe1 C42 P2 C25 176.7(2) . . . . ?
C46 C42 P2 Pt1 -148.3(3) . . . . ?
C43 C42 P2 Pt1 31.0(3) . . . . ?
Fe1 C42 P2 Pt1 -56.0(2) . . . . ?
C32 C31 P2 C42 68.8(4) . . . . ?
C36 C31 P2 C42 -113.2(3) . . . . ?
C32 C31 P2 C25 -35.8(4) . . . . ?
C36 C31 P2 C25 142.2(3) . . . . ?
C32 C31 P2 Pt1 -163.6(3) . . . . ?
C36 C31 P2 Pt1 14.4(3) . . . . ?
C30 C25 P2 C42 -161.4(3) . . . . ?
C26 C25 P2 C42 23.4(4) . . . . ?
C30 C25 P2 C31 -52.8(3) . . . . ?
C26 C25 P2 C31 131.9(3) . . . . ?
C30 C25 P2 Pt1 72.7(3) . . . . ?
C26 C25 P2 Pt1 -102.5(3) . . . . ?
C1 Pt1 P2 C42 -130.17(16) . . . . ?
C12 Pt1 P2 C42 -128.8(11) . . . . ?
P1 Pt1 P2 C42 48.11(13) . . . . ?
C1 Pt1 P2 C31 107.43(17) . . . . ?
C12 Pt1 P2 C31 108.8(11) . . . . ?
P1 Pt1 P2 C31 -74.29(13) . . . . ?
C1 Pt1 P2 C25 -11.99(16) . . . . ?
C12 Pt1 P2 C25 -10.6(11) . . . . ?
P1 Pt1 P2 C25 166.29(13) . . . . ?
